data_7710402
loop_
_publ_author_name
'Fujiwara, Yusuke'
'Takayama, Tomoaki'
'Nakazawa, Jun'
'Okamura, Masaya'
'Hikichi, Shiro'

_publ_section_title
;
 Development of a novel scorpionate ligand with 6-methylpyridine and
 comparison of structural and electronic properties of nickel(II)
 complexes with related tris(azolyl)borates
;
_journal_name_full 'Dalton Transactions'
_journal_paper_doi 10.1039/D2DT01548J
_journal_year 2022
_chemical_formula_moiety 'C24 H23 B Br N3 Ni'
_chemical_formula_sum 'C24 H23 B Br N3 Ni'
_chemical_formula_weight 502.88
_space_group_crystal_system monoclinic
_space_group_IT_number 14
_space_group_name_Hall '-P 2yn'
_space_group_name_H-M_alt 'P 1 21/n 1'
_atom_sites_solution_hydrogens mixed
_atom_sites_solution_primary iterative
_audit_creation_date 2022-05-14
_audit_creation_method
;
Olex2 1.5
(compiled 2022.04.07 svn.rca3783a0 for OlexSys, GUI svn.r6498)
;
_audit_update_record
;
2022-05-16 deposited with the CCDC.	2022-05-30 downloaded from the CCDC.
;
_cell_angle_alpha 90
_cell_angle_beta 91.906(2)
_cell_angle_gamma 90
_cell_formula_units_Z 4
_cell_length_a 9.9893(2)
_cell_length_b 15.9480(3)
_cell_length_c 13.6069(3)
_cell_measurement_reflns_used 26442
_cell_measurement_temperature 90
_cell_measurement_theta_max 76.0760
_cell_measurement_theta_min 4.2400
_cell_volume 2166.51(8)
_computing_cell_refinement 'CrysAlisPro 1.171.41.114a (Rigaku OD, 2021)'
_computing_data_collection 'CrysAlisPro 1.171.41.114a (Rigaku OD, 2021)'
_computing_data_reduction 'CrysAlisPro 1.171.41.114a (Rigaku OD, 2021)'
_computing_molecular_graphics 'Olex2 1.5 (Dolomanov et al., 2009)'
_computing_publication_material 'Olex2 1.5 (Dolomanov et al., 2009)'
_computing_structure_refinement 'SHELXL 2018/3 (Sheldrick, 2015)'
_computing_structure_solution 'olex2.solve 1.5 (Bourhis et al., 2015)'
_diffrn_ambient_temperature 90.00
_diffrn_detector_area_resol_mean 10.0000
_diffrn_detector_type HyPix
_diffrn_measured_fraction_theta_full 0.999
_diffrn_measured_fraction_theta_max 0.972
_diffrn_measurement_details
;
List of Runs (angles in degrees, time in seconds):

  # Type    Start    End  Width  t~exp~   \w     \q     \k     \f   Frames
#--------------------------------------------------------------------------
  1  \w     31.00 119.00   0.50    0.05    --   46.17  57.00  30.00  176
  2  \w     41.00  67.00   0.50    0.05    --   46.17  47.00-125.00   52
  3  \w     69.00 109.00   0.50    0.05    --   46.17  47.00-125.00   80
  4  \w    -12.00  14.00   0.50    0.05    --  -46.17  19.00  30.00   52
  5  \w     -8.00  29.00   0.50    0.05    --  -46.17  19.00   0.00   74
  6  \w    -18.00  28.00   0.50    0.05    --  -46.17  19.00 -30.00   92
  7  \w    -36.00 -11.00   0.50    0.05    --  -46.17  47.00-125.00   50
  8  \w     35.00  68.00   0.50    0.05    --  104.15 -61.00-150.00   66
  9  \w     36.00  71.00   0.50    0.05    --  104.15 -61.00 -90.00   70
 10  \w     39.00  74.00   0.50    0.05    --  104.15 -61.00 -60.00   70
 11  \w     42.00  67.00   0.50    0.05    --  104.15 -61.00 -30.00   50
 12  \w    -11.00  52.00   0.50    0.05    --   46.17 -47.00  85.00  126
 13  \w     32.00  79.00   0.50    0.05    --  104.15 -94.00 -90.00   94
 14  \w     21.00  93.00   0.50    0.05    --   46.17-125.00-150.00  144
 15  \w     37.00  74.00   0.50    0.05    --  104.15-125.00  30.00   74
 16  \w     94.00 120.00   0.50    0.05    --  104.15  47.00-125.00   52
 17  \w     84.00 110.00   0.50    0.05    --  104.15  77.00 -30.00   52
 18  \w    131.00 171.00   0.50    0.05    --  104.15  77.00 -30.00   80
 19  \w    108.00 175.00   0.50    0.05    --  104.15  45.00  30.00  134
 20  \w    125.00 171.00   0.50    0.05    --  104.15  61.00 150.00   92
 21  \w     89.00 115.00   0.50    0.05    --  104.15  61.00 150.00   52
 22  \w    -70.00 -31.00   0.50    0.05    -- -102.00  61.00-120.00   78
 23  \w    -66.00 -30.00   0.50    0.05    -- -102.00  61.00  60.00   72
 24  \w    -70.00 -38.00   0.50    0.05    -- -102.00  61.00  90.00   64
 25  \w    -69.00 -32.00   0.50    0.05    -- -102.00  61.00 120.00   74
 26  \w   -170.00-144.00   0.50    0.05    -- -102.00 -83.00  22.07   52
 27  \w   -175.00-128.00   0.50    0.05    -- -102.00 -77.00 -30.00   94
 28  \w   -105.00 -80.00   0.50    0.05    -- -102.00 -83.00  22.07   50
 29  \w   -109.00 -80.00   0.50    0.05    -- -102.00 -77.00  60.00   58
 30  \w   -104.00 -79.00   0.50    0.05    -- -102.00 -77.00  30.00   50
 31  \w   -107.00 -82.00   0.50    0.05    -- -102.00 -77.00   0.00   50
 32  \w   -105.00 -80.00   0.50    0.05    -- -102.00 -81.00 -16.54   50
 33  \w   -108.00 -80.00   0.50    0.05    -- -102.00 -77.00 -30.00   56
 34  \w   -175.00-132.00   0.50    0.05    -- -102.00 -77.00  30.00   86
 35  \w   -171.00-135.00   0.50    0.05    -- -102.00 -77.00   0.00   72
 36  \w   -121.00 -85.00   0.50    0.05    -- -102.00 -61.00  30.00   72
 37  \w    -92.00 -31.00   0.50    0.05    --  -46.17 -57.00   0.00  122
 38  \w   -108.00 -82.00   0.50    0.05    -- -102.00 -69.00 -22.44   52
 39  \w   -118.00 -87.00   0.50    0.05    -- -102.00 -59.00  11.77   62
 40  \w   -174.00 -85.00   0.50    0.05    -- -102.00 -61.00   0.00  178
 41  \w   -162.00 -87.00   0.50    0.05    -- -102.00 -57.00 -51.00  150
 42  \w   -113.00 -88.00   0.50    0.05    -- -102.00 -56.00 -45.49   50
 43  \w   -119.00 -93.00   0.50    0.05    -- -102.00 -49.00 -35.06   52
 44  \w   -155.00 -89.00   0.50    0.05    -- -102.00 -49.00 -30.98  132
 45  \w   -138.00 -87.00   0.50    0.05    -- -102.00 -55.00  14.03  102
 46  \w   -131.00 -92.00   0.50    0.05    -- -102.00 -47.00  85.00   78
 47  \w   -172.00 -91.00   0.50    0.05    -- -102.00 -45.00 150.00  162
 48  \w    -87.00 -61.00   0.50    0.05    --  -46.17 -47.00  85.00   52
 49  \w   -116.00 -91.00   0.50    0.05    -- -102.00 -53.00 -19.95   50
 50  \w   -164.00-105.00   0.50    0.05    -- -102.00 -45.00 -90.00  118
 51  \w   -172.00 -85.00   0.50    0.05    -- -102.00 -61.00-180.00  174
;
_diffrn_measurement_device 'four-circle diffractometer'
_diffrn_measurement_device_type 'XtaLAB Synergy R, DW system, HyPix'
_diffrn_measurement_method '\w scans'
_diffrn_radiation_type CuK\a
_diffrn_radiation_wavelength 1.54184
_diffrn_reflns_av_R_equivalents 0.0251
_diffrn_reflns_av_unetI/netI 0.0132
_diffrn_reflns_Laue_measured_fraction_full 0.999
_diffrn_reflns_Laue_measured_fraction_max 0.972
_diffrn_reflns_limit_h_max 12
_diffrn_reflns_limit_h_min -12
_diffrn_reflns_limit_k_max 19
_diffrn_reflns_limit_k_min -19
_diffrn_reflns_limit_l_max 16
_diffrn_reflns_limit_l_min -16
_diffrn_reflns_number 32868
_diffrn_reflns_point_group_measured_fraction_full 0.999
_diffrn_reflns_point_group_measured_fraction_max 0.972
_diffrn_reflns_theta_full 67.684
_diffrn_reflns_theta_max 76.124
_diffrn_reflns_theta_min 4.272
_exptl_absorpt_coefficient_mu 3.562
_exptl_absorpt_correction_T_max 1.00000
_exptl_absorpt_correction_T_min 0.87236
_exptl_absorpt_correction_type multi-scan
_exptl_absorpt_process_details
;
CrysAlisPro 1.171.41.114a (Rigaku Oxford Diffraction, 2021)
Empirical absorption correction using spherical harmonics,
implemented in SCALE3 ABSPACK scaling algorithm.
;
_exptl_crystal_colour 'clear light red'
_exptl_crystal_colour_lustre clear
_exptl_crystal_colour_modifier light
_exptl_crystal_colour_primary red
_exptl_crystal_density_diffrn 1.542
_exptl_crystal_description block
_exptl_crystal_F_000 1024
_exptl_crystal_size_max 0.244
_exptl_crystal_size_mid 0.127
_exptl_crystal_size_min 0.107
_refine_diff_density_max 0.487
_refine_diff_density_min -0.933
_refine_diff_density_rms 0.055
_refine_ls_extinction_method none
_refine_ls_goodness_of_fit_ref 1.052
_refine_ls_hydrogen_treatment mixed
_refine_ls_matrix_type full
_refine_ls_number_parameters 280
_refine_ls_number_reflns 4406
_refine_ls_number_restraints 0
_refine_ls_restrained_S_all 1.052
_refine_ls_R_factor_all 0.0274
_refine_ls_R_factor_gt 0.0268
_refine_ls_shift/su_max 0.001
_refine_ls_shift/su_mean 0.000
_refine_ls_structure_factor_coef Fsqd
_refine_ls_weighting_details 'w=1/[\s^2^(Fo^2^)+(0.0307P)^2^+2.1093P] where P=(Fo^2^+2Fc^2^)/3'
_refine_ls_weighting_scheme calc
_refine_ls_wR_factor_gt 0.0679
_refine_ls_wR_factor_ref 0.0682
_reflns_Friedel_coverage 0.000
_reflns_number_gt 4290
_reflns_number_total 4406
_reflns_threshold_expression 'I > 2\s(I)'
_cod_data_source_file d2dt01548j2.cif
_cod_data_source_block '[NiBr(TpyMe)]'
_cod_database_code 7710402
_shelx_shelxl_version_number 2018/3
_shelx_space_group_comment
;
The symmetry employed for this shelxl refinement is uniquely defined
by the following loop, which should always be used as a source of
symmetry information in preference to the above space-group names.
They are only intended as comments.
;
_shelx_estimated_absorpt_t_max 0.702
_shelx_estimated_absorpt_t_min 0.477
_olex2_refinement_description
;
1. Fixed Uiso
 At 1.2 times of:
  All C(H) groups
 At 1.5 times of:
  All C(H,H,H) groups
2.a Aromatic/amide H refined with riding coordinates:
 C13(H13), C12(H12), C14(H14), C4(H4), C2(H2), C20(H20), C9(H9), C18(H18),
 C19(H19), C3(H3), C8(H8), C7(H7)
2.b Idealised Me refined as rotating group:
 C24(H24A,H24B,H24C), C22(H22A,H22B,H22C), C23(H23A,H23B,H23C)
;
_olex2_submission_special_instructions 'No special instructions were received'
_oxdiff_exptl_absorpt_empirical_details
;
Empirical correction (ABSPACK) includes:
- Absorption correction using spherical harmonics
- Frame scaling
;

loop_
_space_group_symop_operation_xyz
'x, y, z'
'-x+1/2, y+1/2, -z+1/2'
'-x, -y, -z'
'x-1/2, -y-1/2, z-1/2'

loop_
_atom_site_label
_atom_site_type_symbol
_atom_site_fract_x
_atom_site_fract_y
_atom_site_fract_z
_atom_site_U_iso_or_equiv
_atom_site_adp_type
_atom_site_occupancy
_atom_site_site_symmetry_order
_atom_site_calc_flag
_atom_site_refinement_flags_posn
_atom_site_refinement_flags_adp
_atom_site_refinement_flags_occupancy
_atom_site_disorder_assembly
_atom_site_disorder_group
Br1 Br 0.22298(2) 0.58051(2) 0.01067(2) 0.02859(7) Uani 1 1 d . . . . .
Ni1 Ni 0.23243(3) 0.56645(2) 0.18365(2) 0.01840(8) Uani 1 1 d . . . . .
N3 N 0.22232(14) 0.46555(9) 0.26616(10) 0.0186(3) Uani 1 1 d . . . . .
N1 N 0.10039(14) 0.63307(9) 0.26253(10) 0.0178(3) Uani 1 1 d . . . . .
N2 N 0.40129(15) 0.60690(10) 0.25691(10) 0.0216(3) Uani 1 1 d . . . . .
C10 C 0.38556(17) 0.61972(11) 0.35503(12) 0.0205(3) Uani 1 1 d . . . . .
C5 C 0.13436(17) 0.63840(11) 0.36036(12) 0.0193(3) Uani 1 1 d . . . . .
C16 C 0.26004(18) 0.57340(11) 0.52430(13) 0.0204(3) Uani 1 1 d . . . . .
C11 C 0.20795(18) 0.38670(11) 0.22949(13) 0.0225(4) Uani 1 1 d . . . . .
C13 C 0.22388(18) 0.33026(12) 0.39159(14) 0.0243(4) Uani 1 1 d . . . . .
H13 H 0.225482 0.283634 0.435069 0.029 Uiso 1 1 calc R U . . .
C21 C 0.37900(18) 0.56327(12) 0.58091(13) 0.0223(4) Uani 1 1 d . . . . .
H21 H 0.463(2) 0.5624(14) 0.5509(17) 0.027 Uiso 1 1 d . U . . .
C15 C 0.23627(16) 0.48020(11) 0.36502(12) 0.0179(3) Uani 1 1 d . . . . .
C25 C 0.00195(17) 0.68243(11) 0.22193(13) 0.0215(3) Uani 1 1 d . . . . .
C17 C 0.14095(19) 0.56704(13) 0.57640(14) 0.0258(4) Uani 1 1 d . . . . .
H17 H 0.059(3) 0.5703(14) 0.5446(18) 0.031 Uiso 1 1 d . U . . .
C12 C 0.20890(19) 0.31810(12) 0.29112(14) 0.0252(4) Uani 1 1 d . . . . .
H12 H 0.199389 0.263116 0.264933 0.030 Uiso 1 1 calc R U . . .
C14 C 0.23648(18) 0.41087(11) 0.42810(13) 0.0217(3) Uani 1 1 d . . . . .
H14 H 0.245417 0.419345 0.497111 0.026 Uiso 1 1 calc R U . . .
C4 C 0.07525(19) 0.70131(12) 0.41609(14) 0.0265(4) Uani 1 1 d . . . . .
H4 H 0.099239 0.706590 0.483950 0.032 Uiso 1 1 calc R U . . .
C2 C -0.05646(18) 0.74526(11) 0.27645(15) 0.0266(4) Uani 1 1 d . . . . .
H2 H -0.122806 0.780712 0.246926 0.032 Uiso 1 1 calc R U . . .
C20 C 0.3801(2) 0.55087(12) 0.68206(13) 0.0266(4) Uani 1 1 d . . . . .
H20 H 0.463012 0.545292 0.717717 0.032 Uiso 1 1 calc R U . . .
C9 C 0.47568(19) 0.67233(13) 0.40591(13) 0.0267(4) Uani 1 1 d . . . . .
H9 H 0.463080 0.684094 0.473417 0.032 Uiso 1 1 calc R U . . .
C18 C 0.1409(2) 0.55411(14) 0.67736(15) 0.0322(4) Uani 1 1 d . . . . .
H18 H 0.058285 0.550382 0.709743 0.039 Uiso 1 1 calc R U . . .
C6 C 0.51229(19) 0.63508(15) 0.21268(14) 0.0307(4) Uani 1 1 d . . . . .
C19 C 0.2609(2) 0.54659(14) 0.73124(13) 0.0309(4) Uani 1 1 d . . . . .
H19 H 0.261238 0.538674 0.800443 0.037 Uiso 1 1 calc R U . . .
C24 C 0.1900(2) 0.37722(13) 0.11998(14) 0.0334(5) Uani 1 1 d . . . . .
H24A H 0.107303 0.405379 0.097607 0.050 Uiso 1 1 calc R U . . .
H24B H 0.184637 0.317538 0.103147 0.050 Uiso 1 1 calc R U . . .
H24C H 0.266434 0.402551 0.087749 0.050 Uiso 1 1 calc R U . . .
C22 C -0.0454(2) 0.66764(13) 0.11781(14) 0.0290(4) Uani 1 1 d . . . . .
H22A H 0.024121 0.685423 0.073131 0.044 Uiso 1 1 calc R U . . .
H22B H -0.127294 0.700001 0.104048 0.044 Uiso 1 1 calc R U . . .
H22C H -0.064019 0.607828 0.108113 0.044 Uiso 1 1 calc R U . . .
C3 C -0.0176(2) 0.75588(12) 0.37378(16) 0.0304(4) Uani 1 1 d . . . . .
H3 H -0.053983 0.800092 0.411302 0.036 Uiso 1 1 calc R U . . .
C8 C 0.5831(2) 0.70753(16) 0.35916(15) 0.0394(5) Uani 1 1 d . . . . .
H8 H 0.641509 0.745666 0.392868 0.047 Uiso 1 1 calc R U . . .
B1 B 0.25397(19) 0.57739(12) 0.40452(14) 0.0182(4) Uani 1 1 d . . . . .
C7 C 0.6036(2) 0.68605(18) 0.26254(16) 0.0425(6) Uani 1 1 d . . . . .
H7 H 0.680227 0.706215 0.230403 0.051 Uiso 1 1 calc R U . . .
C23 C 0.5382(2) 0.60840(19) 0.10923(15) 0.0429(6) Uani 1 1 d . . . . .
H23A H 0.514309 0.549162 0.100872 0.064 Uiso 1 1 calc R U . . .
H23B H 0.633233 0.616126 0.096109 0.064 Uiso 1 1 calc R U . . .
H23C H 0.483810 0.642497 0.063185 0.064 Uiso 1 1 calc R U . . .

loop_
_atom_site_aniso_label
_atom_site_aniso_U_11
_atom_site_aniso_U_22
_atom_site_aniso_U_33
_atom_site_aniso_U_23
_atom_site_aniso_U_13
_atom_site_aniso_U_12
Br1 0.03477(12) 0.03661(12) 0.01432(10) -0.00383(7) -0.00023(8) 0.00597(8)
Ni1 0.01879(15) 0.02266(16) 0.01371(15) -0.00472(11) -0.00031(11) 0.00105(11)
N3 0.0177(7) 0.0217(7) 0.0163(7) -0.0063(5) -0.0015(5) 0.0036(6)
N1 0.0159(7) 0.0184(7) 0.0193(7) -0.0038(5) 0.0018(5) -0.0025(5)
N2 0.0164(7) 0.0331(8) 0.0153(7) -0.0029(6) 0.0019(5) -0.0016(6)
C10 0.0177(8) 0.0270(9) 0.0168(8) -0.0034(7) 0.0016(6) -0.0004(7)
C5 0.0168(8) 0.0199(8) 0.0215(8) -0.0062(6) 0.0029(6) -0.0051(6)
C16 0.0213(9) 0.0234(9) 0.0167(8) -0.0083(6) 0.0030(7) -0.0043(7)
C11 0.0222(8) 0.0239(9) 0.0212(9) -0.0087(7) -0.0027(7) 0.0053(7)
C13 0.0231(9) 0.0252(9) 0.0244(9) 0.0000(7) -0.0016(7) 0.0022(7)
C21 0.0197(9) 0.0284(9) 0.0188(8) -0.0067(7) 0.0025(7) -0.0039(7)
C15 0.0114(7) 0.0247(8) 0.0176(8) -0.0051(6) 0.0000(6) 0.0012(6)
C25 0.0171(8) 0.0198(8) 0.0276(9) -0.0007(7) 0.0024(7) -0.0019(6)
C17 0.0191(9) 0.0365(10) 0.0220(9) -0.0070(7) 0.0033(7) -0.0043(7)
C12 0.0272(9) 0.0212(9) 0.0270(9) -0.0077(7) -0.0035(7) 0.0044(7)
C14 0.0191(8) 0.0275(9) 0.0185(8) -0.0030(7) -0.0007(7) -0.0009(7)
C4 0.0256(9) 0.0265(9) 0.0275(9) -0.0121(7) 0.0023(7) -0.0017(7)
C2 0.0202(9) 0.0205(8) 0.0391(11) -0.0025(7) 0.0018(8) 0.0003(7)
C20 0.0283(10) 0.0329(10) 0.0184(9) -0.0065(7) -0.0014(7) -0.0049(8)
C9 0.0249(9) 0.0365(10) 0.0187(8) -0.0030(7) 0.0000(7) -0.0093(8)
C18 0.0292(10) 0.0448(12) 0.0234(9) -0.0074(8) 0.0119(8) -0.0060(9)
C6 0.0195(9) 0.0532(13) 0.0195(9) 0.0012(8) 0.0023(7) -0.0040(8)
C19 0.0391(11) 0.0392(11) 0.0147(9) -0.0063(8) 0.0054(8) -0.0059(9)
C24 0.0531(13) 0.0254(10) 0.0212(9) -0.0106(7) -0.0071(9) 0.0074(9)
C22 0.0249(9) 0.0355(10) 0.0265(10) 0.0032(8) -0.0014(7) 0.0060(8)
C3 0.0264(10) 0.0238(9) 0.0413(11) -0.0144(8) 0.0048(8) 0.0013(7)
C8 0.0296(10) 0.0599(14) 0.0282(10) -0.0008(10) -0.0029(8) -0.0237(10)
B1 0.0159(9) 0.0243(10) 0.0143(9) -0.0059(7) 0.0014(7) -0.0025(7)
C7 0.0252(10) 0.0754(17) 0.0271(10) 0.0026(10) 0.0033(8) -0.0207(11)
C23 0.0249(10) 0.0851(18) 0.0190(10) -0.0017(10) 0.0072(8) -0.0059(11)

loop_
_atom_type_symbol
_atom_type_description
_atom_type_scat_dispersion_real
_atom_type_scat_dispersion_imag
_atom_type_scat_source
C C 0.0181 0.0091 'International Tables Vol C Tables 4.2.6.8 and 6.1.1.4'
H H 0.0000 0.0000 'International Tables Vol C Tables 4.2.6.8 and 6.1.1.4'
B B 0.0090 0.0039 'International Tables Vol C Tables 4.2.6.8 and 6.1.1.4'
Br Br -0.6763 1.2805 'International Tables Vol C Tables 4.2.6.8 and 6.1.1.4'
N N 0.0311 0.0180 'International Tables Vol C Tables 4.2.6.8 and 6.1.1.4'
Ni Ni -3.0029 0.5091 'International Tables Vol C Tables 4.2.6.8 and 6.1.1.4'

loop_
_geom_angle_atom_site_label_1
_geom_angle_atom_site_label_2
_geom_angle_atom_site_label_3
_geom_angle
_geom_angle_site_symmetry_1
_geom_angle_site_symmetry_3
_geom_angle_publ_flag
N3 Ni1 Br1 130.18(4) . . ?
N3 Ni1 N1 94.58(6) . . ?
N3 Ni1 N2 92.13(6) . . ?
N1 Ni1 Br1 118.18(4) . . ?
N1 Ni1 N2 96.76(6) . . ?
N2 Ni1 Br1 117.56(4) . . ?
C11 N3 Ni1 123.67(12) . . ?
C11 N3 C15 121.69(15) . . ?
C15 N3 Ni1 114.60(11) . . ?
C5 N1 Ni1 113.81(11) . . ?
C25 N1 Ni1 124.15(12) . . ?
C25 N1 C5 120.80(15) . . ?
C10 N2 Ni1 113.95(11) . . ?
C6 N2 Ni1 124.36(12) . . ?
C6 N2 C10 120.46(15) . . ?
N2 C10 C9 118.78(16) . . ?
N2 C10 B1 117.35(14) . . ?
C9 C10 B1 123.72(15) . . ?
N1 C5 C4 118.50(16) . . ?
N1 C5 B1 118.35(14) . . ?
C4 C5 B1 122.83(15) . . ?
C21 C16 C17 115.41(17) . . ?
C21 C16 B1 123.77(15) . . ?
C17 C16 B1 120.14(16) . . ?
N3 C11 C12 120.84(16) . . ?
N3 C11 C24 117.72(17) . . ?
C12 C11 C24 121.44(16) . . ?
C12 C13 H13 120.3 . . ?
C14 C13 H13 120.3 . . ?
C14 C13 C12 119.39(17) . . ?
C16 C21 H21 120.8(14) . . ?
C20 C21 C16 122.57(17) . . ?
C20 C21 H21 116.5(14) . . ?
N3 C15 C14 117.79(15) . . ?
N3 C15 B1 119.19(15) . . ?
C14 C15 B1 123.02(15) . . ?
N1 C25 C2 120.76(17) . . ?
N1 C25 C22 119.59(16) . . ?
C2 C25 C22 119.65(17) . . ?
C16 C17 H17 121.1(15) . . ?
C18 C17 C16 122.46(18) . . ?
C18 C17 H17 116.4(15) . . ?
C11 C12 C13 119.21(17) . . ?
C11 C12 H12 120.4 . . ?
C13 C12 H12 120.4 . . ?
C13 C14 C15 121.06(16) . . ?
C13 C14 H14 119.5 . . ?
C15 C14 H14 119.5 . . ?
C5 C4 H4 119.5 . . ?
C3 C4 C5 120.96(18) . . ?
C3 C4 H4 119.5 . . ?
C25 C2 H2 120.2 . . ?
C3 C2 C25 119.51(18) . . ?
C3 C2 H2 120.2 . . ?
C21 C20 H20 119.8 . . ?
C19 C20 C21 120.39(18) . . ?
C19 C20 H20 119.8 . . ?
C10 C9 H9 119.6 . . ?
C8 C9 C10 120.82(18) . . ?
C8 C9 H9 119.6 . . ?
C17 C18 H18 119.8 . . ?
C17 C18 C19 120.38(18) . . ?
C19 C18 H18 119.8 . . ?
N2 C6 C7 120.87(18) . . ?
N2 C6 C23 119.41(18) . . ?
C7 C6 C23 119.69(18) . . ?
C20 C19 C18 118.74(17) . . ?
C20 C19 H19 120.6 . . ?
C18 C19 H19 120.6 . . ?
C11 C24 H24A 109.5 . . ?
C11 C24 H24B 109.5 . . ?
C11 C24 H24C 109.5 . . ?
H24A C24 H24B 109.5 . . ?
H24A C24 H24C 109.5 . . ?
H24B C24 H24C 109.5 . . ?
C25 C22 H22A 109.5 . . ?
C25 C22 H22B 109.5 . . ?
C25 C22 H22C 109.5 . . ?
H22A C22 H22B 109.5 . . ?
H22A C22 H22C 109.5 . . ?
H22B C22 H22C 109.5 . . ?
C4 C3 H3 120.5 . . ?
C2 C3 C4 119.10(17) . . ?
C2 C3 H3 120.5 . . ?
C9 C8 H8 120.7 . . ?
C7 C8 C9 118.60(19) . . ?
C7 C8 H8 120.7 . . ?
C10 B1 C15 109.37(13) . . ?
C5 B1 C10 100.91(14) . . ?
C5 B1 C15 111.69(13) . . ?
C16 B1 C10 114.99(14) . . ?
C16 B1 C5 113.08(14) . . ?
C16 B1 C15 106.82(14) . . ?
C6 C7 H7 120.1 . . ?
C8 C7 C6 119.79(19) . . ?
C8 C7 H7 120.1 . . ?
C6 C23 H23A 109.5 . . ?
C6 C23 H23B 109.5 . . ?
C6 C23 H23C 109.5 . . ?
H23A C23 H23B 109.5 . . ?
H23A C23 H23C 109.5 . . ?
H23B C23 H23C 109.5 . . ?

loop_
_geom_bond_atom_site_label_1
_geom_bond_atom_site_label_2
_geom_bond_distance
_geom_bond_site_symmetry_2
_geom_bond_publ_flag
Br1 Ni1 2.3631(3) . ?
Ni1 N3 1.9666(15) . ?
Ni1 N1 2.0285(14) . ?
Ni1 N2 2.0355(15) . ?
N3 C11 1.359(2) . ?
N3 C15 1.368(2) . ?
N1 C5 1.365(2) . ?
N1 C25 1.362(2) . ?
N2 C10 1.365(2) . ?
N2 C6 1.356(2) . ?
C10 C9 1.397(2) . ?
C10 B1 1.642(3) . ?
C5 C4 1.400(2) . ?
C5 B1 1.639(3) . ?
C16 C21 1.404(3) . ?
C16 C17 1.409(3) . ?
C16 B1 1.630(2) . ?
C11 C12 1.378(3) . ?
C11 C24 1.503(2) . ?
C13 H13 0.9500 . ?
C13 C12 1.384(3) . ?
C13 C14 1.383(3) . ?
C21 H21 0.95(2) . ?
C21 C20 1.390(3) . ?
C15 C14 1.400(3) . ?
C15 B1 1.648(2) . ?
C25 C2 1.387(3) . ?
C25 C22 1.497(3) . ?
C17 H17 0.92(3) . ?
C17 C18 1.389(3) . ?
C12 H12 0.9500 . ?
C14 H14 0.9500 . ?
C4 H4 0.9500 . ?
C4 C3 1.383(3) . ?
C2 H2 0.9500 . ?
C2 C3 1.378(3) . ?
C20 H20 0.9500 . ?
C20 C19 1.387(3) . ?
C9 H9 0.9500 . ?
C9 C8 1.385(3) . ?
C18 H18 0.9500 . ?
C18 C19 1.389(3) . ?
C6 C7 1.383(3) . ?
C6 C23 1.501(3) . ?
C19 H19 0.9500 . ?
C24 H24A 0.9800 . ?
C24 H24B 0.9800 . ?
C24 H24C 0.9800 . ?
C22 H22A 0.9800 . ?
C22 H22B 0.9800 . ?
C22 H22C 0.9800 . ?
C3 H3 0.9500 . ?
C8 H8 0.9500 . ?
C8 C7 1.380(3) . ?
C7 H7 0.9500 . ?
C23 H23A 0.9800 . ?
C23 H23B 0.9800 . ?
C23 H23C 0.9800 . ?

loop_
_geom_torsion_atom_site_label_1
_geom_torsion_atom_site_label_2
_geom_torsion_atom_site_label_3
_geom_torsion_atom_site_label_4
_geom_torsion
_geom_torsion_site_symmetry_1
_geom_torsion_site_symmetry_2
_geom_torsion_site_symmetry_3
_geom_torsion_site_symmetry_4
_geom_torsion_publ_flag
Ni1 N3 C11 C12 176.40(13) . . . . ?
Ni1 N3 C11 C24 -4.1(2) . . . . ?
Ni1 N3 C15 C14 -177.05(12) . . . . ?
Ni1 N3 C15 B1 2.14(18) . . . . ?
Ni1 N1 C5 C4 161.55(13) . . . . ?
Ni1 N1 C5 B1 -12.09(18) . . . . ?
Ni1 N1 C25 C2 -159.67(13) . . . . ?
Ni1 N1 C25 C22 21.4(2) . . . . ?
Ni1 N2 C10 C9 -158.90(14) . . . . ?
Ni1 N2 C10 B1 16.7(2) . . . . ?
Ni1 N2 C6 C7 158.54(18) . . . . ?
Ni1 N2 C6 C23 -23.3(3) . . . . ?
N3 C11 C12 C13 0.4(3) . . . . ?
N3 C15 C14 C13 0.4(3) . . . . ?
N3 C15 B1 C10 -57.87(19) . . . . ?
N3 C15 B1 C5 52.98(19) . . . . ?
N3 C15 B1 C16 177.10(14) . . . . ?
N1 C5 C4 C3 1.3(3) . . . . ?
N1 C5 B1 C10 70.55(17) . . . . ?
N1 C5 B1 C16 -166.09(14) . . . . ?
N1 C5 B1 C15 -45.6(2) . . . . ?
N1 C25 C2 C3 -2.2(3) . . . . ?
N2 C10 C9 C8 -3.3(3) . . . . ?
N2 C10 B1 C5 -73.32(18) . . . . ?
N2 C10 B1 C16 164.65(15) . . . . ?
N2 C10 B1 C15 44.5(2) . . . . ?
N2 C6 C7 C8 1.1(4) . . . . ?
C10 N2 C6 C7 -8.0(3) . . . . ?
C10 N2 C6 C23 170.13(19) . . . . ?
C10 C9 C8 C7 -3.4(4) . . . . ?
C5 N1 C25 C2 6.8(2) . . . . ?
C5 N1 C25 C22 -172.12(16) . . . . ?
C5 C4 C3 C2 3.1(3) . . . . ?
C16 C21 C20 C19 1.1(3) . . . . ?
C16 C17 C18 C19 -0.2(3) . . . . ?
C11 N3 C15 C14 0.5(2) . . . . ?
C11 N3 C15 B1 179.73(15) . . . . ?
C21 C16 C17 C18 1.8(3) . . . . ?
C21 C16 B1 C10 -32.3(2) . . . . ?
C21 C16 B1 C5 -147.48(17) . . . . ?
C21 C16 B1 C15 89.26(19) . . . . ?
C21 C20 C19 C18 0.6(3) . . . . ?
C15 N3 C11 C12 -1.0(3) . . . . ?
C15 N3 C11 C24 178.58(16) . . . . ?
C25 N1 C5 C4 -6.2(2) . . . . ?
C25 N1 C5 B1 -179.84(15) . . . . ?
C25 C2 C3 C4 -2.6(3) . . . . ?
C17 C16 C21 C20 -2.3(3) . . . . ?
C17 C16 B1 C10 157.64(16) . . . . ?
C17 C16 B1 C5 42.4(2) . . . . ?
C17 C16 B1 C15 -80.8(2) . . . . ?
C17 C18 C19 C20 -1.1(3) . . . . ?
C12 C13 C14 C15 -0.9(3) . . . . ?
C14 C13 C12 C11 0.5(3) . . . . ?
C14 C15 B1 C10 121.28(17) . . . . ?
C14 C15 B1 C5 -127.88(17) . . . . ?
C14 C15 B1 C16 -3.8(2) . . . . ?
C4 C5 B1 C10 -102.79(18) . . . . ?
C4 C5 B1 C16 20.6(2) . . . . ?
C4 C5 B1 C15 141.09(17) . . . . ?
C9 C10 B1 C5 102.01(19) . . . . ?
C9 C10 B1 C16 -20.0(3) . . . . ?
C9 C10 B1 C15 -140.17(18) . . . . ?
C9 C8 C7 C6 4.5(4) . . . . ?
C6 N2 C10 C9 9.0(3) . . . . ?
C6 N2 C10 B1 -175.43(17) . . . . ?
C24 C11 C12 C13 -179.10(18) . . . . ?
C22 C25 C2 C3 176.65(18) . . . . ?
B1 C10 C9 C8 -178.5(2) . . . . ?
B1 C5 C4 C3 174.64(17) . . . . ?
B1 C16 C21 C20 -172.77(17) . . . . ?
B1 C16 C17 C18 172.70(18) . . . . ?
B1 C15 C14 C13 -178.74(16) . . . . ?
C23 C6 C7 C8 -177.1(2) . . . . ?
